data_4119715
loop_
_publ_author_name
'Jarugu Narasimha Moorthy'
'Susovan Mandal'
'Arindam Mukhopadhyay'
'Subhas Samanta'

_publ_contact_author_address
;Departmet of chemistry
Indian Institute of Technology - Kanpur
Kanpur - 208 016
INDIA
;
_publ_contact_author_email moorthy@iitk.ac.in
_publ_contact_author_fax +915122597436
_publ_contact_author_name 'Prof. J. N. Moorthy'
_publ_contact_author_phone +915122597438
_publ_section_title
;
 Helicity as a Steric Force: Stabilization and Helicity-Dependent
 Reversion of Coloredo-Quinonoid Intermediates of Helical Chromenes
;
_journal_name_full 'Journal of the American Chemical Society'
_journal_page_first 6872
_journal_page_last 6884
_journal_paper_doi 10.1021/ja312027c
_journal_volume 135
_journal_year 2013
_chemical_formula_moiety 'C40 H31 N O3'
_chemical_formula_sum 'C40 H31 N O3'
_chemical_formula_weight 573.66
_chemical_name_systematic
;
 ?
;
_space_group_IT_number 2
_symmetry_cell_setting triclinic
_symmetry_space_group_name_Hall '-P 1'
_symmetry_space_group_name_H-M 'P -1'
_atom_sites_solution_hydrogens geom
_atom_sites_solution_primary direct
_atom_sites_solution_secondary difmap
_audit_creation_method SHELXL-97
_cell_angle_alpha 109.53
_cell_angle_beta 92.74
_cell_angle_gamma 107.56
_cell_formula_units_Z 2
_cell_length_a 11.453
_cell_length_b 12.028
_cell_length_c 12.075
_cell_measurement_temperature 100(2)
_cell_volume 1474.059
_computing_cell_refinement 'Bruker SAINT'
_computing_data_collection 'Bruker APEX'
_computing_data_reduction 'Bruker SAINT'
_computing_molecular_graphics 'SHELXL 5.1, XP (Sheldrick, 1994)'
_computing_publication_material SHELXS-97
_computing_structure_refinement 'SHELXL-97 (Sheldrick, 2008)'
_computing_structure_solution 'SHELXS-97 (Sheldrick, 2008)'
_diffrn_ambient_temperature 100(2)
_diffrn_measured_fraction_theta_full 0.962
_diffrn_measured_fraction_theta_max 0.962
_diffrn_measurement_device_type 'Bruker SMART APEX'
_diffrn_measurement_method 'phi and omega scans'
_diffrn_radiation_monochromator graphite
_diffrn_radiation_source 'fine-focus sealed tube'
_diffrn_radiation_type MoK\a
_diffrn_radiation_wavelength 0.71073
_diffrn_reflns_av_R_equivalents 0.0283
_diffrn_reflns_av_sigmaI/netI 0.0682
_diffrn_reflns_limit_h_max 14
_diffrn_reflns_limit_h_min -15
_diffrn_reflns_limit_k_max 15
_diffrn_reflns_limit_k_min -8
_diffrn_reflns_limit_l_max 15
_diffrn_reflns_limit_l_min -16
_diffrn_reflns_number 9572
_diffrn_reflns_theta_full 28.32
_diffrn_reflns_theta_max 28.32
_diffrn_reflns_theta_min 1.81
_exptl_absorpt_coefficient_mu 0.081
_exptl_absorpt_correction_type none
_exptl_crystal_colour red
_exptl_crystal_density_diffrn 1.292
_exptl_crystal_description cuboidal
_exptl_crystal_F_000 604
_exptl_crystal_size_max 0.23
_exptl_crystal_size_mid 0.17
_exptl_crystal_size_min 0.12
_refine_diff_density_max 0.817
_refine_diff_density_min -0.485
_refine_diff_density_rms 0.101
_refine_ls_extinction_method none
_refine_ls_goodness_of_fit_ref 1.105
_refine_ls_hydrogen_treatment constr
_refine_ls_matrix_type full
_refine_ls_number_parameters 397
_refine_ls_number_reflns 6742
_refine_ls_number_restraints 0
_refine_ls_restrained_S_all 1.105
_refine_ls_R_factor_all 0.1289
_refine_ls_R_factor_gt 0.0789
_refine_ls_shift/su_max 0.000
_refine_ls_shift/su_mean 0.000
_refine_ls_structure_factor_coef Fsqd
_refine_ls_weighting_details 'calc w=1/[\s^2^(Fo^2^)+(0.0922P)^2^+2.4552P] where P=(Fo^2^+2Fc^2^)/3'
_refine_ls_weighting_scheme calc
_refine_ls_wR_factor_gt 0.1819
_refine_ls_wR_factor_ref 0.2592
_reflns_number_gt 4263
_reflns_number_total 6742
_reflns_threshold_expression >2sigma(I)
_cod_data_source_file ja312027c_si_007.cif
_cod_data_source_block 3BocQ
_cod_original_cell_volume 1474.0
_cod_database_code 4119715

loop_
_symmetry_equiv_pos_as_xyz
'x, y, z'
'-x, -y, -z'

loop_
_atom_site_label
_atom_site_type_symbol
_atom_site_fract_x
_atom_site_fract_y
_atom_site_fract_z
_atom_site_U_iso_or_equiv
_atom_site_adp_type
_atom_site_occupancy
_atom_site_symmetry_multiplicity
_atom_site_calc_flag
_atom_site_refinement_flags
O01 O 0.8182(2) 0.4433(3) 0.2270(2) 0.0421(7) Uani 1 1 d .
O02 O 0.7637(2) 1.1520(3) 0.7809(2) 0.0389(6) Uani 1 1 d .
O03 O 0.9338(2) 1.1224(2) 0.8523(2) 0.0344(6) Uani 1 1 d .
N01 N 0.8481(3) 1.0155(3) 0.6606(2) 0.0275(6) Uani 1 1 d .
C01 C 0.7587(3) 0.5046(3) 0.2037(3) 0.0322(8) Uani 1 1 d .
C02 C 0.7282(3) 0.6027(3) 0.2978(3) 0.0293(7) Uani 1 1 d .
C03 C 0.6984(3) 0.7007(4) 0.2673(3) 0.0313(8) Uani 1 1 d .
C04 C 0.6467(3) 0.6699(4) 0.1489(3) 0.0344(8) Uani 1 1 d .
C05 C 0.6545(3) 0.5577(4) 0.0578(3) 0.0395(9) Uani 1 1 d .
H05 H 0.6200 0.5377 -0.0206 0.047 Uiso 1 1 calc R
C06 C 0.7087(3) 0.4823(4) 0.0813(3) 0.0385(9) Uani 1 1 d .
H06 H 0.7149 0.4145 0.0189 0.046 Uiso 1 1 calc R
C07 C 0.7083(3) 0.8210(3) 0.3531(3) 0.0299(7) Uani 1 1 d .
C08 C 0.6332(3) 0.8851(3) 0.3246(3) 0.0314(8) Uani 1 1 d .
C09 C 0.5714(3) 0.8434(4) 0.2056(3) 0.0368(8) Uani 1 1 d .
H09 H 0.5215 0.8849 0.1866 0.044 Uiso 1 1 calc R
C010 C 0.5850(3) 0.7437(4) 0.1200(3) 0.0387(9) Uani 1 1 d .
H010 H 0.5529 0.7237 0.0409 0.046 Uiso 1 1 calc R
C011 C 0.7873(3) 0.8793(3) 0.4670(3) 0.0277(7) Uani 1 1 d .
C012 C 0.7654(3) 0.9783(3) 0.5541(3) 0.0291(7) Uani 1 1 d .
C013 C 0.6797(3) 1.0330(4) 0.5308(3) 0.0335(8) Uani 1 1 d .
H013 H 0.6647 1.0967 0.5911 0.040 Uiso 1 1 calc R
C014 C 0.6183(3) 0.9893(4) 0.4157(3) 0.0341(8) Uani 1 1 d .
H014 H 0.5659 1.0286 0.3969 0.041 Uiso 1 1 calc R
C015 C 0.8959(3) 0.8630(3) 0.5171(3) 0.0294(7) Uani 1 1 d .
C016 C 0.9705(3) 0.7914(3) 0.4687(3) 0.0298(7) Uani 1 1 d .
H016 H 0.9522 0.7398 0.3886 0.036 Uiso 1 1 calc R
C017 C 1.0710(3) 0.7984(3) 0.5410(3) 0.0302(7) Uani 1 1 d .
H017 H 1.1211 0.7514 0.5094 0.036 Uiso 1 1 calc R
C018 C 1.0984(3) 0.8745(3) 0.6603(3) 0.0321(8) Uani 1 1 d .
H018 H 1.1643 0.8745 0.7083 0.039 Uiso 1 1 calc R
C019 C 1.0302(3) 0.9509(3) 0.7103(3) 0.0298(7) Uani 1 1 d .
H019 H 1.0509 1.0039 0.7899 0.036 Uiso 1 1 calc R
C020 C 0.9301(3) 0.9450(3) 0.6367(3) 0.0271(7) Uani 1 1 d .
C021 C 0.7069(3) 0.5809(3) 0.4003(3) 0.0285(7) Uani 1 1 d .
H021 H 0.7331 0.5190 0.4120 0.034 Uiso 1 1 calc R
C022 C 0.6487(3) 0.6435(3) 0.4915(3) 0.0269(7) Uani 1 1 d .
H022 H 0.6087 0.6934 0.4730 0.032 Uiso 1 1 calc R
C023 C 0.6449(3) 0.6384(3) 0.6019(3) 0.0264(7) Uani 1 1 d .
C024 C 0.7101(3) 0.5681(3) 0.6463(3) 0.0260(7) Uani 1 1 d .
C025 C 0.8312(3) 0.5763(3) 0.6304(3) 0.0310(8) Uani 1 1 d .
H025 H 0.8748 0.6312 0.5958 0.037 Uiso 1 1 calc R
C026 C 0.8884(4) 0.5035(4) 0.6655(3) 0.0369(9) Uani 1 1 d .
H026 H 0.9698 0.5104 0.6547 0.044 Uiso 1 1 calc R
C027 C 0.8239(4) 0.4209(4) 0.7163(3) 0.0391(9) Uani 1 1 d .
H027 H 0.8612 0.3709 0.7382 0.047 Uiso 1 1 calc R
C028 C 0.7038(3) 0.4130(3) 0.7345(3) 0.0336(8) Uani 1 1 d .
H028 H 0.6606 0.3576 0.7687 0.040 Uiso 1 1 calc R
C029 C 0.6469(3) 0.4873(3) 0.7020(3) 0.0327(8) Uani 1 1 d .
H029 H 0.5672 0.4836 0.7172 0.039 Uiso 1 1 calc R
C030 C 0.5762(3) 0.7084(3) 0.6822(3) 0.0299(7) Uani 1 1 d .
C031 C 0.6247(4) 0.7740(4) 0.8029(3) 0.0372(8) Uani 1 1 d .
H031 H 0.6982 0.7695 0.8342 0.045 Uiso 1 1 calc R
C032 C 0.5644(4) 0.8458(4) 0.8768(4) 0.0427(10) Uani 1 1 d .
H032 H 0.5996 0.8924 0.9563 0.051 Uiso 1 1 calc R
C033 C 0.4528(4) 0.8484(4) 0.8329(4) 0.0430(10) Uani 1 1 d .
H033 H 0.4111 0.8942 0.8833 0.052 Uiso 1 1 calc R
C034 C 0.4024(4) 0.7826(4) 0.7136(4) 0.0400(9) Uani 1 1 d .
H034 H 0.3273 0.7851 0.6836 0.048 Uiso 1 1 calc R
C035 C 0.4636(3) 0.7134(3) 0.6391(3) 0.0327(8) Uani 1 1 d .
H035 H 0.4293 0.6695 0.5591 0.039 Uiso 1 1 calc R
C036 C 0.8421(3) 1.1030(3) 0.7688(3) 0.0309(7) Uani 1 1 d .
C037 C 0.9493(3) 1.2128(3) 0.9753(3) 0.0332(8) Uani 1 1 d .
C038 C 1.0654(4) 1.2073(4) 1.0355(3) 0.0398(9) Uani 1 1 d .
H03A H 1.0508 1.1241 1.0348 0.060 Uiso 1 1 calc R
H03B H 1.0863 1.2657 1.1164 0.060 Uiso 1 1 calc R
H03C H 1.1327 1.2286 0.9936 0.060 Uiso 1 1 calc R
C039 C 0.8374(4) 1.1665(4) 1.0317(4) 0.0432(9) Uani 1 1 d .
H03D H 0.7650 1.1708 0.9922 0.065 Uiso 1 1 calc R
H03E H 0.8522 1.2183 1.1146 0.065 Uiso 1 1 calc R
H03F H 0.8245 1.0814 1.0238 0.065 Uiso 1 1 calc R
C040 C 0.9698(4) 1.3426(4) 0.9749(3) 0.0395(9) Uani 1 1 d .
H04A H 0.8953 1.3445 0.9367 0.059 Uiso 1 1 calc R
H04B H 1.0365 1.3641 0.9323 0.059 Uiso 1 1 calc R
H04C H 0.9908 1.4018 1.0554 0.059 Uiso 1 1 calc R

loop_
_atom_site_aniso_label
_atom_site_aniso_U_11
_atom_site_aniso_U_22
_atom_site_aniso_U_33
_atom_site_aniso_U_23
_atom_site_aniso_U_13
_atom_site_aniso_U_12
O01 0.0381(14) 0.0473(17) 0.0390(15) 0.0054(13) 0.0073(11) 0.0232(13)
O02 0.0408(14) 0.0393(15) 0.0373(14) 0.0072(12) 0.0056(11) 0.0221(13)
O03 0.0351(13) 0.0357(14) 0.0285(13) 0.0038(11) 0.0017(10) 0.0162(11)
N01 0.0302(14) 0.0271(15) 0.0240(14) 0.0050(12) 0.0026(11) 0.0131(12)
C01 0.0271(16) 0.035(2) 0.0278(17) 0.0047(15) 0.0066(13) 0.0084(15)
C02 0.0247(15) 0.0296(18) 0.0311(17) 0.0094(15) 0.0024(13) 0.0082(14)
C03 0.0279(16) 0.040(2) 0.0283(17) 0.0149(16) 0.0057(13) 0.0107(15)
C04 0.0265(16) 0.046(2) 0.0272(17) 0.0152(17) 0.0016(14) 0.0064(16)
C05 0.0338(18) 0.050(2) 0.0273(18) 0.0086(17) 0.0075(15) 0.0107(18)
C06 0.0275(17) 0.047(2) 0.0299(18) 0.0026(17) 0.0059(14) 0.0100(17)
C07 0.0282(16) 0.0330(19) 0.0325(18) 0.0152(15) 0.0088(14) 0.0120(15)
C08 0.0229(15) 0.036(2) 0.0345(18) 0.0163(16) 0.0053(13) 0.0060(14)
C09 0.0335(18) 0.042(2) 0.038(2) 0.0221(18) 0.0016(15) 0.0092(17)
C010 0.0332(18) 0.048(2) 0.035(2) 0.0228(18) 0.0030(15) 0.0057(17)
C011 0.0293(16) 0.0284(18) 0.0273(16) 0.0123(14) 0.0069(13) 0.0095(14)
C012 0.0299(16) 0.0324(19) 0.0299(17) 0.0145(15) 0.0055(14) 0.0140(15)
C013 0.0338(18) 0.035(2) 0.0339(19) 0.0110(16) 0.0070(15) 0.0161(16)
C014 0.0331(18) 0.037(2) 0.041(2) 0.0204(17) 0.0053(15) 0.0171(16)
C015 0.0333(17) 0.0309(18) 0.0278(17) 0.0124(15) 0.0092(14) 0.0136(15)
C016 0.0302(17) 0.0318(19) 0.0267(17) 0.0100(15) 0.0062(13) 0.0104(15)
C017 0.0322(17) 0.0301(18) 0.0286(17) 0.0073(14) 0.0089(14) 0.0142(15)
C018 0.0294(17) 0.035(2) 0.0342(18) 0.0137(16) 0.0017(14) 0.0135(15)
C019 0.0293(16) 0.0322(19) 0.0287(17) 0.0102(15) 0.0047(13) 0.0127(15)
C020 0.0245(15) 0.0282(18) 0.0300(17) 0.0109(14) 0.0047(13) 0.0108(14)
C021 0.0251(15) 0.0319(19) 0.0305(17) 0.0118(15) 0.0026(13) 0.0123(14)
C022 0.0202(14) 0.0287(18) 0.0315(17) 0.0117(14) 0.0015(12) 0.0073(13)
C023 0.0268(15) 0.0244(17) 0.0285(16) 0.0103(14) 0.0038(13) 0.0086(14)
C024 0.0305(16) 0.0248(17) 0.0220(15) 0.0083(13) 0.0015(13) 0.0090(14)
C025 0.0321(17) 0.0326(19) 0.0257(17) 0.0062(15) 0.0027(13) 0.0125(15)
C026 0.0384(19) 0.041(2) 0.0341(19) 0.0073(17) 0.0001(15) 0.0249(18)
C027 0.062(3) 0.038(2) 0.0286(18) 0.0118(16) 0.0059(17) 0.033(2)
C028 0.043(2) 0.0310(19) 0.0260(17) 0.0097(15) 0.0047(15) 0.0131(16)
C029 0.0350(18) 0.0324(19) 0.0277(17) 0.0074(15) -0.0010(14) 0.0123(16)
C030 0.0350(17) 0.0286(18) 0.0312(17) 0.0149(15) 0.0100(14) 0.0125(15)
C031 0.043(2) 0.040(2) 0.0325(19) 0.0133(17) 0.0059(16) 0.0199(18)
C032 0.062(3) 0.039(2) 0.033(2) 0.0132(17) 0.0176(18) 0.024(2)
C033 0.055(2) 0.037(2) 0.049(2) 0.0192(19) 0.029(2) 0.025(2)
C034 0.0369(19) 0.040(2) 0.053(2) 0.0221(19) 0.0155(18) 0.0190(17)
C035 0.0324(17) 0.033(2) 0.0360(19) 0.0151(16) 0.0118(15) 0.0123(15)
C036 0.0291(17) 0.0290(18) 0.0340(18) 0.0094(15) 0.0061(14) 0.0113(15)
C037 0.0400(19) 0.0295(19) 0.0256(17) 0.0040(15) 0.0068(14) 0.0121(16)
C038 0.045(2) 0.038(2) 0.0290(19) 0.0036(16) -0.0001(16) 0.0146(18)
C039 0.052(2) 0.044(2) 0.038(2) 0.0155(18) 0.0129(18) 0.021(2)
C040 0.045(2) 0.034(2) 0.037(2) 0.0095(17) 0.0070(17) 0.0138(18)

loop_
_atom_type_symbol
_atom_type_description
_atom_type_scat_dispersion_real
_atom_type_scat_dispersion_imag
_atom_type_scat_source
C C 0.0033 0.0016 'International Tables Vol C Tables 4.2.6.8 and 6.1.1.4'
H H 0.0000 0.0000 'International Tables Vol C Tables 4.2.6.8 and 6.1.1.4'
N N 0.0061 0.0033 'International Tables Vol C Tables 4.2.6.8 and 6.1.1.4'
O O 0.0106 0.0060 'International Tables Vol C Tables 4.2.6.8 and 6.1.1.4'

loop_
_geom_angle_atom_site_label_1
_geom_angle_atom_site_label_2
_geom_angle_atom_site_label_3
_geom_angle
C036 O03 C037 120.9(3)
C036 N01 C012 123.5(3)
C036 N01 C020 128.5(3)
C012 N01 C020 107.9(3)
O01 C01 C06 122.3(3)
O01 C01 C02 122.2(3)
C06 C01 C02 115.4(3)
C021 C02 C03 124.1(3)
C021 C02 C01 116.0(3)
C03 C02 C01 118.6(3)
C04 C03 C07 118.3(3)
C04 C03 C02 117.4(3)
C07 C03 C02 124.0(3)
C03 C04 C010 120.2(4)
C03 C04 C05 118.7(3)
C010 C04 C05 121.0(3)
C06 C05 C04 123.4(3)
C06 C05 H05 118.3
C04 C05 H05 118.3
C05 C06 C01 121.0(3)
C05 C06 H06 119.5
C01 C06 H06 119.5
C08 C07 C011 117.7(3)
C08 C07 C03 118.0(3)
C011 C07 C03 124.4(3)
C07 C08 C09 119.6(3)
C07 C08 C014 119.8(3)
C09 C08 C014 120.6(3)
C010 C09 C08 120.3(4)
C010 C09 H09 119.9
C08 C09 H09 119.9
C09 C010 C04 121.0(3)
C09 C010 H010 119.5
C04 C010 H010 119.5
C012 C011 C07 118.6(3)
C012 C011 C015 107.1(3)
C07 C011 C015 134.2(3)
C011 C012 C013 122.9(3)
C011 C012 N01 108.9(3)
C013 C012 N01 128.1(3)
C014 C013 C012 117.8(3)
C014 C013 H013 121.1
C012 C013 H013 121.1
C013 C014 C08 121.5(3)
C013 C014 H014 119.2
C08 C014 H014 119.2
C016 C015 C020 118.9(3)
C016 C015 C011 133.3(3)
C020 C015 C011 107.6(3)
C017 C016 C015 119.2(3)
C017 C016 H016 120.4
C015 C016 H016 120.4
C016 C017 C018 120.6(3)
C016 C017 H017 119.7
C018 C017 H017 119.7
C017 C018 C019 121.9(3)
C017 C018 H018 119.1
C019 C018 H018 119.1
C020 C019 C018 117.3(3)
C020 C019 H019 121.3
C018 C019 H019 121.3
C019 C020 C015 121.9(3)
C019 C020 N01 130.0(3)
C015 C020 N01 108.1(3)
C02 C021 C022 126.7(3)
C02 C021 H021 116.6
C022 C021 H021 116.6
C023 C022 C021 127.4(3)
C023 C022 H022 116.3
C021 C022 H022 116.3
C022 C023 C030 118.7(3)
C022 C023 C024 122.4(3)
C030 C023 C024 118.9(3)
C025 C024 C029 118.6(3)
C025 C024 C023 121.6(3)
C029 C024 C023 119.7(3)
C024 C025 C026 121.0(3)
C024 C025 H025 119.5
C026 C025 H025 119.5
C027 C026 C025 119.9(4)
C027 C026 H026 120.0
C025 C026 H026 120.0
C028 C027 C026 119.8(3)
C028 C027 H027 120.1
C026 C027 H027 120.1
C027 C028 C029 120.6(4)
C027 C028 H028 119.7
C029 C028 H028 119.7
C028 C029 C024 119.9(3)
C028 C029 H029 120.0
C024 C029 H029 120.0
C035 C030 C031 118.2(3)
C035 C030 C023 121.2(3)
C031 C030 C023 120.5(3)
C032 C031 C030 120.6(4)
C032 C031 H031 119.7
C030 C031 H031 119.7
C033 C032 C031 120.2(4)
C033 C032 H032 119.9
C031 C032 H032 119.9
C032 C033 C034 120.0(4)
C032 C033 H033 120.0
C034 C033 H033 120.0
C035 C034 C033 120.0(4)
C035 C034 H034 120.0
C033 C034 H034 120.0
C034 C035 C030 120.9(4)
C034 C035 H035 119.5
C030 C035 H035 119.5
O02 C036 O03 126.7(3)
O02 C036 N01 123.1(3)
O03 C036 N01 110.2(3)
O03 C037 C040 110.5(3)
O03 C037 C038 102.3(3)
C040 C037 C038 110.6(3)
O03 C037 C039 109.2(3)
C040 C037 C039 112.9(3)
C038 C037 C039 110.9(3)
C037 C038 H03A 109.5
C037 C038 H03B 109.5
H03A C038 H03B 109.5
C037 C038 H03C 109.5
H03A C038 H03C 109.5
H03B C038 H03C 109.5
C037 C039 H03D 109.5
C037 C039 H03E 109.5
H03D C039 H03E 109.5
C037 C039 H03F 109.5
H03D C039 H03F 109.5
H03E C039 H03F 109.5
C037 C040 H04A 109.5
C037 C040 H04B 109.5
H04A C040 H04B 109.5
C037 C040 H04C 109.5
H04A C040 H04C 109.5
H04B C040 H04C 109.5

loop_
_geom_bond_atom_site_label_1
_geom_bond_atom_site_label_2
_geom_bond_distance
O01 C01 1.230(4)
O02 C036 1.203(4)
O03 C036 1.330(4)
O03 C037 1.482(4)
N01 C036 1.398(4)
N01 C012 1.412(4)
N01 C020 1.423(4)
C01 C06 1.465(5)
C01 C02 1.482(5)
C02 C021 1.366(5)
C02 C03 1.471(5)
C03 C04 1.401(5)
C03 C07 1.438(5)
C04 C010 1.404(5)
C04 C05 1.459(5)
C05 C06 1.336(6)
C05 H05 0.9300
C06 H06 0.9300
C07 C08 1.415(5)
C07 C011 1.434(5)
C08 C09 1.423(5)
C08 C014 1.426(5)
C09 C010 1.353(6)
C09 H09 0.9300
C010 H010 0.9300
C011 C012 1.398(5)
C011 C015 1.452(5)
C012 C013 1.401(5)
C013 C014 1.378(5)
C013 H013 0.9300
C014 H014 0.9300
C015 C016 1.403(5)
C015 C020 1.405(5)
C016 C017 1.376(5)
C016 H016 0.9300
C017 C018 1.383(5)
C017 H017 0.9300
C018 C019 1.387(5)
C018 H018 0.9300
C019 C020 1.386(4)
C019 H019 0.9300
C021 C022 1.429(5)
C021 H021 0.9300
C022 C023 1.357(5)
C022 H022 0.9300
C023 C030 1.482(5)
C023 C024 1.484(4)
C024 C025 1.388(5)
C024 C029 1.408(5)
C025 C026 1.394(5)
C025 H025 0.9300
C026 C027 1.385(6)
C026 H026 0.9300
C027 C028 1.383(5)
C027 H027 0.9300
C028 C029 1.392(5)
C028 H028 0.9300
C029 H029 0.9300
C030 C035 1.392(5)
C030 C031 1.395(5)
C031 C032 1.387(5)
C031 H031 0.9300
C032 C033 1.373(6)
C032 H032 0.9300
C033 C034 1.385(6)
C033 H033 0.9300
C034 C035 1.381(5)
C034 H034 0.9300
C035 H035 0.9300
C037 C040 1.509(5)
C037 C038 1.515(5)
C037 C039 1.524(5)
C038 H03A 0.9600
C038 H03B 0.9600
C038 H03C 0.9600
C039 H03D 0.9600
C039 H03E 0.9600
C039 H03F 0.9600
C040 H04A 0.9600
C040 H04B 0.9600
C040 H04C 0.9600

loop_
_geom_torsion_atom_site_label_1
_geom_torsion_atom_site_label_2
_geom_torsion_atom_site_label_3
_geom_torsion_atom_site_label_4
_geom_torsion
O01 C01 C02 C021 -33.8(5)
C06 C01 C02 C021 143.7(3)
O01 C01 C02 C03 158.3(3)
C06 C01 C02 C03 -24.2(5)
C021 C02 C03 C04 -138.9(4)
C01 C02 C03 C04 27.9(5)
C021 C02 C03 C07 35.1(5)
C01 C02 C03 C07 -158.1(3)
C07 C03 C04 C010 -12.1(5)
C02 C03 C04 C010 162.3(3)
C07 C03 C04 C05 170.1(3)
C02 C03 C04 C05 -15.5(5)
C03 C04 C05 C06 -0.1(6)
C010 C04 C05 C06 -177.9(4)
C04 C05 C06 C01 3.5(6)
O01 C01 C06 C05 -173.7(4)
C02 C01 C06 C05 8.7(5)
C04 C03 C07 C08 19.2(5)
C02 C03 C07 C08 -154.8(3)
C04 C03 C07 C011 -162.3(3)
C02 C03 C07 C011 23.7(5)
C011 C07 C08 C09 168.2(3)
C03 C07 C08 C09 -13.1(5)
C011 C07 C08 C014 -12.9(5)
C03 C07 C08 C014 165.7(3)
C07 C08 C09 C010 -0.4(5)
C014 C08 C09 C010 -179.3(3)
C08 C09 C010 C04 8.1(6)
C03 C04 C010 C09 -1.7(5)
C05 C04 C010 C09 176.1(3)
C08 C07 C011 C012 15.3(5)
C03 C07 C011 C012 -163.2(3)
C08 C07 C011 C015 -161.8(4)
C03 C07 C011 C015 19.7(6)
C07 C011 C012 C013 -7.9(5)
C015 C011 C012 C013 169.9(3)
C07 C011 C012 N01 176.1(3)
C015 C011 C012 N01 -6.1(4)
C036 N01 C012 C011 -172.9(3)
C020 N01 C012 C011 4.7(4)
C036 N01 C012 C013 11.4(6)
C020 N01 C012 C013 -171.0(3)
C011 C012 C013 C014 -2.4(5)
N01 C012 C013 C014 172.8(3)
C012 C013 C014 C08 5.0(5)
C07 C08 C014 C013 2.8(5)
C09 C08 C014 C013 -178.4(3)
C012 C011 C015 C016 -170.4(4)
C07 C011 C015 C016 6.9(7)
C012 C011 C015 C020 5.2(4)
C07 C011 C015 C020 -177.5(4)
C020 C015 C016 C017 3.5(5)
C011 C015 C016 C017 178.6(4)
C015 C016 C017 C018 0.3(5)
C016 C017 C018 C019 -3.2(6)
C017 C018 C019 C020 2.2(5)
C018 C019 C020 C015 1.7(5)
C018 C019 C020 N01 -176.5(3)
C016 C015 C020 C019 -4.5(5)
C011 C015 C020 C019 179.2(3)
C016 C015 C020 N01 174.0(3)
C011 C015 C020 N01 -2.3(4)
C036 N01 C020 C019 -5.6(6)
C012 N01 C020 C019 177.0(3)
C036 N01 C020 C015 176.0(3)
C012 N01 C020 C015 -1.4(4)
C03 C02 C021 C022 2.9(6)
C01 C02 C021 C022 -164.2(3)
C02 C021 C022 C023 -168.2(3)
C021 C022 C023 C030 -178.4(3)
C021 C022 C023 C024 3.3(5)
C022 C023 C024 C025 44.9(5)
C030 C023 C024 C025 -133.4(3)
C022 C023 C024 C029 -132.7(4)
C030 C023 C024 C029 49.1(4)
C029 C024 C025 C026 1.9(5)
C023 C024 C025 C026 -175.7(3)
C024 C025 C026 C027 0.4(5)
C025 C026 C027 C028 -1.4(5)
C026 C027 C028 C029 0.1(5)
C027 C028 C029 C024 2.3(5)
C025 C024 C029 C028 -3.2(5)
C023 C024 C029 C028 174.4(3)
C022 C023 C030 C035 39.5(5)
C024 C023 C030 C035 -142.2(3)
C022 C023 C030 C031 -138.8(4)
C024 C023 C030 C031 39.5(5)
C035 C030 C031 C032 -2.3(6)
C023 C030 C031 C032 176.0(3)
C030 C031 C032 C033 3.1(6)
C031 C032 C033 C034 -2.3(6)
C032 C033 C034 C035 0.8(6)
C033 C034 C035 C030 0.0(6)
C031 C030 C035 C034 0.8(5)
C023 C030 C035 C034 -177.6(3)
C037 O03 C036 O02 -0.6(6)
C037 O03 C036 N01 179.2(3)
C012 N01 C036 O02 1.8(5)
C020 N01 C036 O02 -175.3(3)
C012 N01 C036 O03 -178.0(3)
C020 N01 C036 O03 4.9(5)
C036 O03 C037 C040 -60.1(4)
C036 O03 C037 C038 -177.9(3)
C036 O03 C037 C039 64.6(4)
